data_1553389
loop_
_publ_author_name
'Huang, Hongbo'
'Song, Yongxiang'
'Li, Xin'
'Wang, Xin'
'Ling, Chunyao'
'Qin, Xiangjing'
'Zhou, Zhenbin'
'Li, Qinglian'
'Wei, Xiaoyi'
'Ju, Jianhua'

_publ_section_title
;
 Abyssomicin Monomers and Dimers from the Marine-Derived Streptomyces
 koyangensis SCSIO 5802.
;
_journal_issue 8
_journal_name_full 'Journal of natural products'
_journal_page_first 1892
_journal_page_last 1898
_journal_paper_doi 10.1021/acs.jnatprod.8b00448
_journal_volume 81
_journal_year 2018
_chemical_absolute_configuration ad
_chemical_formula_moiety 'C19 H24 O7'
_chemical_formula_sum 'C19 H24 O7'
_chemical_formula_weight 364.38
_space_group_crystal_system orthorhombic
_space_group_IT_number 19
_space_group_name_Hall 'P 2ac 2ab'
_space_group_name_H-M_alt 'P 21 21 21'
_atom_sites_solution_hydrogens geom
_atom_sites_solution_primary direct
_atom_sites_solution_secondary difmap
_audit_creation_method SHELXL-2014/7
_cell_angle_alpha 90
_cell_angle_beta 90
_cell_angle_gamma 90
_cell_formula_units_Z 4
_cell_length_a 6.64140(10)
_cell_length_b 14.90680(10)
_cell_length_c 17.8924(2)
_cell_measurement_reflns_used 7221
_cell_measurement_temperature 293(2)
_cell_measurement_theta_max 73.7590
_cell_measurement_theta_min 3.8480
_cell_volume 1771.38(4)
_computing_cell_refinement 'Bruker SMART'
_computing_data_collection 'Bruker SMART'
_computing_data_reduction 'Bruker SMART'
_computing_molecular_graphics 'SHELXL-2014/7 (Sheldrick, 2014)'
_computing_publication_material SHELXL
_computing_structure_refinement 'SHELXL-2014/7 (Sheldrick, 2014)'
_computing_structure_solution 'Bruker SMART'
_diffrn_ambient_temperature 293(2)
_diffrn_measured_fraction_theta_full 1.000
_diffrn_measured_fraction_theta_max 0.982
_diffrn_measurement_device_type graphite
_diffrn_measurement_method 'CCD area detector'
_diffrn_radiation_type CuK\a
_diffrn_radiation_wavelength 1.54184
_diffrn_reflns_av_R_equivalents 0.0265
_diffrn_reflns_av_unetI/netI 0.0268
_diffrn_reflns_Laue_measured_fraction_full 1.000
_diffrn_reflns_Laue_measured_fraction_max 0.982
_diffrn_reflns_limit_h_max 8
_diffrn_reflns_limit_h_min -7
_diffrn_reflns_limit_k_max 18
_diffrn_reflns_limit_k_min -17
_diffrn_reflns_limit_l_max 22
_diffrn_reflns_limit_l_min -18
_diffrn_reflns_number 8651
_diffrn_reflns_point_group_measured_fraction_full 0.998
_diffrn_reflns_point_group_measured_fraction_max 0.965
_diffrn_reflns_theta_full 67.684
_diffrn_reflns_theta_max 74.008
_diffrn_reflns_theta_min 3.860
_diffrn_source 'fine-focus sealed tube'
_exptl_absorpt_coefficient_mu 0.870
_exptl_absorpt_correction_T_max 0.917
_exptl_absorpt_correction_T_min 0.901
_exptl_absorpt_correction_type multi-scan
_exptl_absorpt_process_details saddas
_exptl_crystal_colour colorless
_exptl_crystal_density_diffrn 1.366
_exptl_crystal_density_method 'not measured'
_exptl_crystal_description square
_exptl_crystal_F_000 776
_exptl_crystal_size_max 0.200
_exptl_crystal_size_mid 0.100
_exptl_crystal_size_min 0.100
_refine_diff_density_max 0.149
_refine_diff_density_min -0.213
_refine_diff_density_rms 0.048
_refine_ls_abs_structure_details
;
 Flack x determined using 1383 quotients [(I+)-(I-)]/[(I+)+(I-)]
 (Parsons, Flack and Wagner, Acta Cryst. B69 (2013) 249-259).
;
_refine_ls_abs_structure_Flack -0.01(6)
_refine_ls_extinction_method none
_refine_ls_goodness_of_fit_ref 1.103
_refine_ls_hydrogen_treatment constr
_refine_ls_matrix_type full
_refine_ls_number_parameters 239
_refine_ls_number_reflns 3472
_refine_ls_number_restraints 0
_refine_ls_restrained_S_all 1.103
_refine_ls_R_factor_all 0.0318
_refine_ls_R_factor_gt 0.0312
_refine_ls_shift/su_max 0.000
_refine_ls_shift/su_mean 0.000
_refine_ls_structure_factor_coef Fsqd
_refine_ls_weighting_details 'w=1/[\s^2^(Fo^2^)+(0.0538P)^2^+0.2232P] where P=(Fo^2^+2Fc^2^)/3'
_refine_ls_weighting_scheme calc
_refine_ls_wR_factor_gt 0.0853
_refine_ls_wR_factor_ref 0.0857
_reflns_Friedel_coverage 0.697
_reflns_Friedel_fraction_full 0.996
_reflns_Friedel_fraction_max 0.941
_reflns_number_gt 3391
_reflns_number_total 3472
_reflns_threshold_expression 'I > 2\s(I)'
_cod_data_source_file np8b00448_si_003.cif
_cod_data_source_block 1
_cod_database_code 1553389
_shelx_shelxl_version_number 2014/7
_shelx_space_group_comment
;
The symmetry employed for this shelxl refinement is uniquely defined
by the following loop, which should always be used as a source of
symmetry information in preference to the above space-group names.
They are only intended as comments.
;
_shelx_estimated_absorpt_t_min 0.845
_shelx_estimated_absorpt_t_max 0.918

loop_
_space_group_symop_operation_xyz
'x, y, z'
'-x+1/2, -y, z+1/2'
'-x, y+1/2, -z+1/2'
'x+1/2, -y+1/2, -z'

loop_
_atom_site_label
_atom_site_type_symbol
_atom_site_fract_x
_atom_site_fract_y
_atom_site_fract_z
_atom_site_U_iso_or_equiv
_atom_site_adp_type
_atom_site_occupancy
_atom_site_site_symmetry_order
_atom_site_calc_flag
_atom_site_refinement_flags_posn
_atom_site_refinement_flags_adp
C1 C 0.3544(3) 0.50502(12) 0.20603(10) 0.0196(4) Uani 1 1 d . .
C2 C 0.2740(3) 0.41332(11) 0.18565(10) 0.0183(4) Uani 1 1 d . .
H2 H 0.1375 0.4093 0.2062 0.022 Uiso 1 1 calc R U
C3 C 0.2546(3) 0.40675(12) 0.10046(10) 0.0230(4) Uani 1 1 d . .
C4 C 0.0461(3) 0.39149(14) 0.06922(11) 0.0282(4) Uani 1 1 d . .
H4A H 0.0575 0.3801 0.0160 0.034 Uiso 1 1 calc R U
H4B H -0.0314 0.4462 0.0754 0.034 Uiso 1 1 calc R U
C5 C -0.0709(3) 0.31394(13) 0.10497(11) 0.0251(4) Uani 1 1 d . .
H5A H -0.2043 0.3119 0.0830 0.030 Uiso 1 1 calc R U
H5B H -0.0869 0.3265 0.1578 0.030 Uiso 1 1 calc R U
C6 C 0.0270(3) 0.22129(13) 0.09637(11) 0.0235(4) Uani 1 1 d . .
H6 H 0.0349 0.2071 0.0430 0.028 Uiso 1 1 calc R U
C7 C 0.2382(3) 0.21879(11) 0.12850(10) 0.0202(4) Uani 1 1 d . .
C8 C 0.2714(3) 0.24589(12) 0.20961(10) 0.0190(3) Uani 1 1 d . .
H8A H 0.3421 0.1980 0.2353 0.023 Uiso 1 1 calc R U
H8B H 0.1418 0.2536 0.2337 0.023 Uiso 1 1 calc R U
C9 C 0.3934(3) 0.33345(11) 0.21735(10) 0.0175(3) Uani 1 1 d . .
H9 H 0.5194 0.3273 0.1893 0.021 Uiso 1 1 calc R U
C10 C 0.4429(3) 0.35172(11) 0.29913(10) 0.0174(4) Uani 1 1 d . .
H10 H 0.3168 0.3511 0.3276 0.021 Uiso 1 1 calc R U
C11 C 0.5849(3) 0.28017(11) 0.33256(10) 0.0184(4) Uani 1 1 d . .
H11 H 0.6403 0.2440 0.2917 0.022 Uiso 1 1 calc R U
C12 C 0.7599(3) 0.32555(12) 0.37437(10) 0.0198(4) Uani 1 1 d . .
C13 C 0.6811(3) 0.39168(13) 0.43347(10) 0.0225(4) Uani 1 1 d . .
H13 H 0.5908 0.3587 0.4669 0.027 Uiso 1 1 calc R U
C14 C 0.5552(3) 0.46506(12) 0.39328(10) 0.0222(4) Uani 1 1 d . .
H14A H 0.4208 0.4673 0.4144 0.027 Uiso 1 1 calc R U
H14B H 0.6177 0.5233 0.4003 0.027 Uiso 1 1 calc R U
C15 C 0.5430(3) 0.44334(11) 0.30994(10) 0.0180(4) Uani 1 1 d . .
C16 C 0.7578(3) 0.43912(11) 0.28092(10) 0.0193(4) Uani 1 1 d . .
C17 C -0.1030(3) 0.14967(13) 0.13453(12) 0.0283(4) Uani 1 1 d . .
H17A H -0.0441 0.0916 0.1267 0.043 Uiso 1 1 calc R U
H17B H -0.2361 0.1508 0.1137 0.043 Uiso 1 1 calc R U
H17C H -0.1101 0.1618 0.1872 0.043 Uiso 1 1 calc R U
C18 C 0.9082(3) 0.25697(13) 0.40376(11) 0.0251(4) Uani 1 1 d . .
H18A H 0.9401 0.2149 0.3649 0.038 Uiso 1 1 calc R U
H18B H 0.8496 0.2257 0.4453 0.038 Uiso 1 1 calc R U
H18C H 1.0289 0.2868 0.4197 0.038 Uiso 1 1 calc R U
C19 C 0.8478(3) 0.43304(14) 0.48106(12) 0.0307(5) Uani 1 1 d . .
H19A H 0.9129 0.3868 0.5096 0.046 Uiso 1 1 calc R U
H19B H 0.7906 0.4766 0.5144 0.046 Uiso 1 1 calc R U
H19C H 0.9446 0.4617 0.4491 0.046 Uiso 1 1 calc R U
O1 O 0.4434(2) 0.51649(8) 0.27314(7) 0.0210(3) Uani 1 1 d . .
O2 O 0.3227(2) 0.57030(9) 0.16817(8) 0.0287(3) Uani 1 1 d . .
O3 O 0.4037(2) 0.41286(10) 0.06207(8) 0.0306(3) Uani 1 1 d . .
O4 O 0.3807(2) 0.19449(9) 0.09110(8) 0.0265(3) Uani 1 1 d . .
O5 O 0.4736(2) 0.22353(8) 0.38067(8) 0.0246(3) Uani 1 1 d . .
H5 H 0.5125 0.1717 0.3758 0.037 Uiso 1 1 calc R U
O6 O 0.87023(19) 0.37708(8) 0.31654(7) 0.0206(3) Uani 1 1 d . .
O7 O 0.8273(2) 0.48458(9) 0.23187(8) 0.0249(3) Uani 1 1 d . .

loop_
_atom_site_aniso_label
_atom_site_aniso_U_11
_atom_site_aniso_U_22
_atom_site_aniso_U_33
_atom_site_aniso_U_23
_atom_site_aniso_U_13
_atom_site_aniso_U_12
C1 0.0178(8) 0.0186(8) 0.0224(8) -0.0001(7) 0.0005(7) 0.0015(7)
C2 0.0184(8) 0.0170(8) 0.0196(8) 0.0004(6) -0.0001(7) 0.0001(7)
C3 0.0307(10) 0.0172(8) 0.0211(9) 0.0039(6) 0.0006(8) -0.0015(7)
C4 0.0346(11) 0.0261(9) 0.0240(9) 0.0024(8) -0.0075(8) 0.0006(8)
C5 0.0217(9) 0.0292(10) 0.0243(9) -0.0027(8) -0.0038(8) 0.0000(8)
C6 0.0234(10) 0.0254(9) 0.0217(9) -0.0041(7) -0.0008(7) -0.0018(7)
C7 0.0230(9) 0.0148(8) 0.0227(9) -0.0006(6) 0.0025(8) -0.0010(7)
C8 0.0196(8) 0.0173(8) 0.0199(8) 0.0000(7) -0.0005(7) -0.0015(7)
C9 0.0177(8) 0.0165(7) 0.0182(8) 0.0003(6) 0.0006(7) -0.0004(6)
C10 0.0176(8) 0.0156(7) 0.0190(8) -0.0001(6) 0.0009(7) -0.0010(6)
C11 0.0214(9) 0.0160(7) 0.0177(8) -0.0001(6) -0.0006(7) 0.0008(7)
C12 0.0211(9) 0.0197(8) 0.0187(8) 0.0027(7) 0.0000(7) -0.0025(8)
C13 0.0258(9) 0.0236(9) 0.0180(8) -0.0014(7) 0.0009(7) -0.0026(7)
C14 0.0239(9) 0.0210(8) 0.0215(9) -0.0050(7) 0.0009(7) -0.0002(7)
C15 0.0195(9) 0.0149(8) 0.0197(8) 0.0000(6) -0.0014(7) 0.0017(7)
C16 0.0206(9) 0.0162(8) 0.0209(8) -0.0025(6) -0.0009(7) -0.0010(7)
C17 0.0247(10) 0.0272(10) 0.0331(11) -0.0045(8) -0.0015(8) -0.0049(8)
C18 0.0250(9) 0.0248(9) 0.0255(9) 0.0044(7) -0.0048(8) 0.0022(8)
C19 0.0369(11) 0.0297(10) 0.0255(9) -0.0046(8) -0.0087(9) -0.0014(9)
O1 0.0228(6) 0.0160(5) 0.0242(6) -0.0011(5) -0.0036(5) 0.0021(5)
O2 0.0347(8) 0.0190(6) 0.0323(7) 0.0049(5) -0.0059(6) -0.0001(5)
O3 0.0372(8) 0.0311(7) 0.0236(7) 0.0034(6) 0.0066(6) -0.0050(6)
O4 0.0249(7) 0.0277(7) 0.0268(7) -0.0058(5) 0.0028(6) 0.0040(6)
O5 0.0295(8) 0.0177(6) 0.0265(6) 0.0036(5) 0.0019(6) -0.0021(5)
O6 0.0188(6) 0.0219(6) 0.0210(6) 0.0029(5) 0.0012(5) 0.0021(5)
O7 0.0253(7) 0.0232(6) 0.0261(7) 0.0044(5) 0.0033(5) -0.0009(5)

loop_
_atom_type_symbol
_atom_type_description
_atom_type_scat_dispersion_real
_atom_type_scat_dispersion_imag
_atom_type_scat_source
C C 0.0181 0.0091 'International Tables Vol C Tables 4.2.6.8 and 6.1.1.4'
H H 0.0000 0.0000 'International Tables Vol C Tables 4.2.6.8 and 6.1.1.4'
O O 0.0492 0.0322 'International Tables Vol C Tables 4.2.6.8 and 6.1.1.4'

loop_
_geom_angle_atom_site_label_1
_geom_angle_atom_site_label_2
_geom_angle_atom_site_label_3
_geom_angle
O2 C1 O1 118.34(16)
O2 C1 C2 122.22(16)
O1 C1 C2 118.94(15)
C1 C2 C3 109.10(14)
C1 C2 C9 115.39(15)
C3 C2 C9 111.13(14)
C1 C2 H2 106.9
C3 C2 H2 106.9
C9 C2 H2 106.9
O3 C3 C4 123.52(17)
O3 C3 C2 119.42(18)
C4 C3 C2 117.05(17)
C3 C4 C5 115.06(16)
C3 C4 H4A 108.5
C5 C4 H4A 108.5
C3 C4 H4B 108.5
C5 C4 H4B 108.5
H4A C4 H4B 107.5
C4 C5 C6 115.01(17)
C4 C5 H5A 108.5
C6 C5 H5A 108.5
C4 C5 H5B 108.5
C6 C5 H5B 108.5
H5A C5 H5B 107.5
C7 C6 C17 109.56(15)
C7 C6 C5 112.08(15)
C17 C6 C5 110.11(16)
C7 C6 H6 108.3
C17 C6 H6 108.3
C5 C6 H6 108.3
O4 C7 C6 121.29(16)
O4 C7 C8 119.43(17)
C6 C7 C8 119.28(16)
C7 C8 C9 112.72(14)
C7 C8 H8A 109.0
C9 C8 H8A 109.0
C7 C8 H8B 109.0
C9 C8 H8B 109.0
H8A C8 H8B 107.8
C10 C9 C2 109.06(14)
C10 C9 C8 110.53(14)
C2 C9 C8 110.57(14)
C10 C9 H9 108.9
C2 C9 H9 108.9
C8 C9 H9 108.9
C9 C10 C15 111.98(14)
C9 C10 C11 112.34(14)
C15 C10 C11 107.57(14)
C9 C10 H10 108.3
C15 C10 H10 108.3
C11 C10 H10 108.3
O5 C11 C12 111.19(14)
O5 C11 C10 109.19(14)
C12 C11 C10 110.24(14)
O5 C11 H11 108.7
C12 C11 H11 108.7
C10 C11 H11 108.7
O6 C12 C18 105.71(14)
O6 C12 C13 108.43(14)
C18 C12 C13 114.55(15)
O6 C12 C11 105.17(13)
C18 C12 C11 111.31(15)
C13 C12 C11 111.05(15)
C19 C13 C12 113.32(16)
C19 C13 C14 111.36(16)
C12 C13 C14 108.45(14)
C19 C13 H13 107.8
C12 C13 H13 107.8
C14 C13 H13 107.8
C15 C14 C13 109.33(15)
C15 C14 H14A 109.8
C13 C14 H14A 109.8
C15 C14 H14B 109.8
C13 C14 H14B 109.8
H14A C14 H14B 108.3
O1 C15 C16 107.89(13)
O1 C15 C14 108.13(14)
C16 C15 C14 107.00(15)
O1 C15 C10 114.82(14)
C16 C15 C10 109.12(14)
C14 C15 C10 109.59(14)
O7 C16 O6 121.31(17)
O7 C16 C15 125.94(16)
O6 C16 C15 112.75(14)
C6 C17 H17A 109.5
C6 C17 H17B 109.5
H17A C17 H17B 109.5
C6 C17 H17C 109.5
H17A C17 H17C 109.5
H17B C17 H17C 109.5
C12 C18 H18A 109.5
C12 C18 H18B 109.5
H18A C18 H18B 109.5
C12 C18 H18C 109.5
H18A C18 H18C 109.5
H18B C18 H18C 109.5
C13 C19 H19A 109.5
C13 C19 H19B 109.5
H19A C19 H19B 109.5
C13 C19 H19C 109.5
H19A C19 H19C 109.5
H19B C19 H19C 109.5
C1 O1 C15 120.92(13)
C11 O5 H5 109.5
C16 O6 C12 114.30(13)

loop_
_geom_bond_atom_site_label_1
_geom_bond_atom_site_label_2
_geom_bond_distance
C1 O2 1.204(2)
C1 O1 1.349(2)
C1 C2 1.512(2)
C2 C3 1.533(2)
C2 C9 1.539(2)
C2 H2 0.9800
C3 O3 1.209(3)
C3 C4 1.511(3)
C4 C5 1.533(3)
C4 H4A 0.9700
C4 H4B 0.9700
C5 C6 1.534(3)
C5 H5A 0.9700
C5 H5B 0.9700
C6 C7 1.516(3)
C6 C17 1.533(3)
C6 H6 0.9800
C7 O4 1.214(2)
C7 C8 1.522(2)
C8 C9 1.542(2)
C8 H8A 0.9700
C8 H8B 0.9700
C9 C10 1.524(2)
C9 H9 0.9800
C10 C15 1.531(2)
C10 C11 1.545(2)
C10 H10 0.9800
C11 O5 1.414(2)
C11 C12 1.539(2)
C11 H11 0.9800
C12 O6 1.482(2)
C12 C18 1.514(3)
C12 C13 1.537(3)
C13 C19 1.526(3)
C13 C14 1.554(3)
C13 H13 0.9800
C14 C15 1.528(2)
C14 H14A 0.9700
C14 H14B 0.9700
C15 O1 1.435(2)
C15 C16 1.520(3)
C16 O7 1.201(2)
C16 O6 1.349(2)
C17 H17A 0.9600
C17 H17B 0.9600
C17 H17C 0.9600
C18 H18A 0.9600
C18 H18B 0.9600
C18 H18C 0.9600
C19 H19A 0.9600
C19 H19B 0.9600
C19 H19C 0.9600
O5 H5 0.8200

loop_
_geom_torsion_atom_site_label_1
_geom_torsion_atom_site_label_2
_geom_torsion_atom_site_label_3
_geom_torsion_atom_site_label_4
_geom_torsion
O2 C1 C2 C3 29.3(2)
O1 C1 C2 C3 -158.91(16)
O2 C1 C2 C9 155.25(18)
O1 C1 C2 C9 -33.0(2)
C1 C2 C3 O3 62.4(2)
C9 C2 C3 O3 -65.9(2)
C1 C2 C3 C4 -118.39(17)
C9 C2 C3 C4 113.27(18)
O3 C3 C4 C5 129.0(2)
C2 C3 C4 C5 -50.2(2)
C3 C4 C5 C6 -61.3(2)
C4 C5 C6 C7 57.5(2)
C4 C5 C6 C17 179.76(15)
C17 C6 C7 O4 112.1(2)
C5 C6 C7 O4 -125.41(19)
C17 C6 C7 C8 -66.9(2)
C5 C6 C7 C8 55.6(2)
O4 C7 C8 C9 68.3(2)
C6 C7 C8 C9 -112.67(17)
C1 C2 C9 C10 44.5(2)
C3 C2 C9 C10 169.36(15)
C1 C2 C9 C8 166.22(15)
C3 C2 C9 C8 -68.91(19)
C7 C8 C9 C10 -173.51(15)
C7 C8 C9 C2 65.62(19)
C2 C9 C10 C15 -51.79(18)
C8 C9 C10 C15 -173.54(14)
C2 C9 C10 C11 -172.97(14)
C8 C9 C10 C11 65.27(18)
C9 C10 C11 O5 -105.94(16)
C15 C10 C11 O5 130.38(14)
C9 C10 C11 C12 131.64(15)
C15 C10 C11 C12 7.95(18)
O5 C11 C12 O6 176.17(13)
C10 C11 C12 O6 -62.59(17)
O5 C11 C12 C18 62.16(19)
C10 C11 C12 C18 -176.60(15)
O5 C11 C12 C13 -66.74(18)
C10 C11 C12 C13 54.50(18)
O6 C12 C13 C19 -69.62(19)
C18 C12 C13 C19 48.2(2)
C11 C12 C13 C19 175.30(15)
O6 C12 C13 C14 54.57(18)
C18 C12 C13 C14 172.34(16)
C11 C12 C13 C14 -60.51(19)
C19 C13 C14 C15 128.56(17)
C12 C13 C14 C15 3.2(2)
C13 C14 C15 O1 -174.34(14)
C13 C14 C15 C16 -58.36(18)
C13 C14 C15 C10 59.84(19)
C9 C10 C15 O1 48.19(19)
C11 C10 C15 O1 172.09(14)
C9 C10 C15 C16 -73.04(18)
C11 C10 C15 C16 50.86(17)
C9 C10 C15 C14 170.09(15)
C11 C10 C15 C14 -66.01(18)
O1 C15 C16 O7 -5.1(2)
C14 C15 C16 O7 -121.25(19)
C10 C15 C16 O7 120.25(19)
O1 C15 C16 O6 174.84(13)
C14 C15 C16 O6 58.70(18)
C10 C15 C16 O6 -59.80(18)
O2 C1 O1 C15 -159.82(17)
C2 C1 O1 C15 28.1(2)
C16 C15 O1 C1 86.09(18)
C14 C15 O1 C1 -158.51(15)
C10 C15 O1 C1 -35.8(2)
O7 C16 O6 C12 -178.70(16)
C15 C16 O6 C12 1.4(2)
C18 C12 O6 C16 176.79(14)
C13 C12 O6 C16 -59.93(18)
C11 C12 O6 C16 58.93(18)
